data_2206677
loop_
_publ_author_name
'Steyl, Gideon'

_publ_section_title
;
 Bis(tropolonato)palladium(II)
;
_journal_coeditor_code CV6570
_journal_issue 9
_journal_name_full 'Acta Crystallographica Section E'
_journal_page_first m1860
_journal_page_last m1862
_journal_paper_doi 10.1107/S1600536805026619
_journal_volume 61
_journal_year 2005
_chemical_formula_iupac '[Pd (C7 H5 O2)2]'
_chemical_formula_moiety 'C14 H10 O4 Pd'
_chemical_formula_sum 'C14 H10 O4 Pd'
_chemical_formula_weight 348.62
_chemical_name_systematic
;
Bis(tropolonato)palladium(II)
;
_space_group_IT_number 14
_symmetry_cell_setting monoclinic
_symmetry_space_group_name_Hall '-P 2ybc'
_symmetry_space_group_name_H-M 'P 1 21/c 1'
_atom_sites_solution_hydrogens 'riding model'
_atom_sites_solution_primary direct
_atom_sites_solution_secondary difmap
_audit_creation_method SHELXL-97
_cell_angle_alpha 90.00
_cell_angle_beta 90.27(3)
_cell_angle_gamma 90.00
_cell_formula_units_Z 4
_cell_length_a 7.3474(15)
_cell_length_b 10.972(2)
_cell_length_c 15.186(3)
_cell_measurement_reflns_used 1024
_cell_measurement_temperature 293(2)
_cell_measurement_theta_max 27.719
_cell_measurement_theta_min 3.2625
_cell_volume 1224.2(4)
_computing_cell_refinement 'SAINT-Plus (Bruker, 1999)'
_computing_data_collection 'SMART (Bruker, 1998)'
_computing_data_reduction 'SHELXTL (Bruker, 1998)'
_computing_molecular_graphics 'DIAMOND (Brandenburg, 2000)'
_computing_publication_material SHELXL97
_computing_structure_refinement 'SHELXL97 (Sheldrick, 1997)'
_computing_structure_solution 'SHELXS97 (Sheldrick, 1997)'
_diffrn_ambient_temperature 293(2)
_diffrn_detector_area_resol_mean '512 x 512'
_diffrn_measured_fraction_theta_full 0.992
_diffrn_measured_fraction_theta_max 0.992
_diffrn_measurement_device_type 'Bruker SMART CCD area-detector'
_diffrn_measurement_method \w
_diffrn_radiation_monochromator graphite
_diffrn_radiation_source 'fine-focus sealed tube'
_diffrn_radiation_type MoK\a
_diffrn_radiation_wavelength 0.71073
_diffrn_reflns_av_R_equivalents 0.0224
_diffrn_reflns_av_sigmaI/netI 0.0284
_diffrn_reflns_limit_h_max 9
_diffrn_reflns_limit_h_min -9
_diffrn_reflns_limit_k_max 13
_diffrn_reflns_limit_k_min -14
_diffrn_reflns_limit_l_max 17
_diffrn_reflns_limit_l_min -20
_diffrn_reflns_number 8234
_diffrn_reflns_theta_full 28.28
_diffrn_reflns_theta_max 28.28
_diffrn_reflns_theta_min 2.29
_diffrn_standards_decay_% 0
_diffrn_standards_interval_count 'First 80 frames repeated after collection'
_diffrn_standards_interval_time 0
_diffrn_standards_number 0
_exptl_absorpt_coefficient_mu 1.522
_exptl_absorpt_correction_T_max 0.888
_exptl_absorpt_correction_T_min 0.844
_exptl_absorpt_correction_type multi-scan
_exptl_absorpt_process_details '(SADABS; Sheldrick, 1998)'
_exptl_crystal_colour Red
_exptl_crystal_density_diffrn 1.891
_exptl_crystal_density_method 'not measured'
_exptl_crystal_description Needle
_exptl_crystal_F_000 688
_exptl_crystal_size_max 0.54
_exptl_crystal_size_mid 0.09
_exptl_crystal_size_min 0.08
_refine_diff_density_max 0.385
_refine_diff_density_min -0.373
_refine_ls_extinction_method none
_refine_ls_goodness_of_fit_ref 1.046
_refine_ls_hydrogen_treatment constr
_refine_ls_matrix_type full
_refine_ls_number_parameters 172
_refine_ls_number_reflns 3015
_refine_ls_number_restraints 0
_refine_ls_restrained_S_all 1.046
_refine_ls_R_factor_all 0.0430
_refine_ls_R_factor_gt 0.0289
_refine_ls_shift/su_max 0.001
_refine_ls_shift/su_mean 0.000
_refine_ls_structure_factor_coef Fsqd
_refine_ls_weighting_details 'calc w = 1/[\s^2^(Fo^2^)+(0.0346P)^2^+0.851P] where P = (Fo^2^+2Fc^2^)/3'
_refine_ls_weighting_scheme calc
_refine_ls_wR_factor_gt 0.0706
_refine_ls_wR_factor_ref 0.0754
_reflns_number_gt 2412
_reflns_number_total 3015
_reflns_threshold_expression I>2\s(I)
_cod_data_source_file cv6570.cif
_cod_data_source_block I
_cod_depositor_comments
;
The following automatic conversions were performed:
'_geom_bond_publ_flag' value 'YES' changed to 'yes' according to
'/home/saulius/struct/CIF-dictionaries/cif_core.dic' dictionary named
'cif_core.dic' version 2.4.1 from 2010-06-29 (8
times).

'_geom_angle_publ_flag' value 'YES' changed to 'yes' according to
'/home/saulius/struct/CIF-dictionaries/cif_core.dic' dictionary named
'cif_core.dic' version 2.4.1 from 2010-06-29 (6
times).

'_geom_torsion_publ_flag' value 'YES' changed to 'yes' according
to '/home/saulius/struct/CIF-dictionaries/cif_core.dic' dictionary named
'cif_core.dic' version 2.4.1 from 2010-06-29 (4 times).

Automatic conversion script
Id: cif_fix_enum 1527 2010-12-29 10:47:43Z saulius 

The following automatic conversions were performed:

'_geom_bond_publ_flag' value 'YES' changed to 'yes' according to
/home/saulius/struct/CIF-dictionaries/cif_core.dic dictionary named
'cif_core.dic' version 2.4.1 from 2010-06-29 (8
times).

'_geom_angle_publ_flag' value 'YES' changed to 'yes'
according to /home/saulius/struct/CIF-dictionaries/cif_core.dic
dictionary named 'cif_core.dic' version 2.4.1 from 2010-06-29 (6
times).

'_geom_torsion_publ_flag' value 'YES' changed to 'yes'
according to /home/saulius/struct/CIF-dictionaries/cif_core.dic
dictionary named 'cif_core.dic' version 2.4.1 from 2010-06-29 (4
times).

Automatic conversion script
Id: cif_fix_values 1715 2011-07-08 13:25:40Z adriana 
;
_cod_original_cell_volume 1224.3(4)
_cod_original_sg_symbol_Hall '-p 2ybc'
_cod_original_sg_symbol_H-M 'P 21/c'
_cod_database_code 2206677
_cod_database_fobs_code 2206677

loop_
_symmetry_equiv_pos_as_xyz
'x, y, z'
'-x, y+1/2, -z+1/2'
'-x, -y, -z'
'x, -y-1/2, z-1/2'

loop_
_atom_site_label
_atom_site_fract_x
_atom_site_fract_y
_atom_site_fract_z
_atom_site_U_iso_or_equiv
_atom_site_adp_type
_atom_site_calc_flag
_atom_site_refinement_flags
_atom_site_occupancy
_atom_site_type_symbol
Pd 0.62134(3) 0.11506(2) 0.427529(15) 0.03689(9) Uani d . 1 Pd
O11 0.6511(3) 0.2541(2) 0.51047(14) 0.0439(5) Uani d . 1 O
O12 0.3627(3) 0.1619(2) 0.43689(15) 0.0458(5) Uani d . 1 O
C11 0.4970(4) 0.3026(3) 0.53307(19) 0.0377(6) Uani d . 1 C
C12 0.3348(4) 0.2510(3) 0.49170(18) 0.0350(6) Uani d . 1 C
C13 0.1550(4) 0.2872(3) 0.5063(2) 0.0406(7) Uani d . 1 C
H13 0.0680 0.2422 0.4759 0.049 Uiso calc R 1 H
C14 0.0854(5) 0.3788(3) 0.5585(2) 0.0456(7) Uani d . 1 C
H14 -0.0406 0.3869 0.5569 0.055 Uiso calc R 1 H
C15 0.1748(5) 0.4599(3) 0.6125(2) 0.0522(9) Uani d . 1 C
H15 0.1027 0.5167 0.6414 0.063 Uiso calc R 1 H
C16 0.3609(5) 0.4666(3) 0.6286(3) 0.0579(10) Uani d . 1 C
H16 0.3966 0.5263 0.6686 0.069 Uiso calc R 1 H
C17 0.4998(5) 0.3981(3) 0.5942(2) 0.0502(8) Uani d . 1 C
H17 0.6151 0.4185 0.6150 0.060 Uiso calc R 1 H
O21 0.5973(3) -0.0228(2) 0.34190(15) 0.0465(5) Uani d . 1 O
O22 0.8804(3) 0.0704(2) 0.42029(14) 0.0412(5) Uani d . 1 O
C21 0.7544(4) -0.0721(3) 0.32274(19) 0.0349(6) Uani d . 1 C
C22 0.9124(4) -0.0211(2) 0.36843(17) 0.0328(6) Uani d . 1 C
C23 1.0928(4) -0.0598(3) 0.36072(19) 0.0370(6) Uani d . 1 C
H23 1.1759 -0.0163 0.3948 0.044 Uiso calc R 1 H
C24 1.1680(4) -0.1522(3) 0.3107(2) 0.0410(7) Uani d . 1 C
H24 1.2932 -0.1619 0.3165 0.049 Uiso calc R 1 H
C25 1.0834(5) -0.2321(3) 0.2534(2) 0.0455(8) Uani d . 1 C
H25 1.1583 -0.2888 0.2261 0.055 Uiso calc R 1 H
C26 0.9006(5) -0.2379(3) 0.2319(2) 0.0453(8) Uani d . 1 C
H26 0.8692 -0.2976 0.1911 0.054 Uiso calc R 1 H
C27 0.7571(4) -0.1672(3) 0.2623(2) 0.0408(7) Uani d . 1 C
H27 0.6441 -0.1869 0.2383 0.049 Uiso calc R 1 H

loop_
_atom_site_aniso_label
_atom_site_aniso_U_11
_atom_site_aniso_U_22
_atom_site_aniso_U_33
_atom_site_aniso_U_12
_atom_site_aniso_U_13
_atom_site_aniso_U_23
Pd 0.03474(13) 0.03666(13) 0.03923(14) 0.00059(10) -0.00333(9) -0.00333(10)
O11 0.0346(11) 0.0464(12) 0.0506(13) 0.0016(10) -0.0059(9) -0.0134(10)
O12 0.0402(12) 0.0458(12) 0.0515(13) 0.0019(10) -0.0085(10) -0.0140(11)
C11 0.0365(16) 0.0372(15) 0.0393(16) -0.0010(13) -0.0017(12) 0.0007(13)
C12 0.0385(15) 0.0333(14) 0.0331(15) -0.0017(12) -0.0049(12) 0.0010(12)
C13 0.0375(16) 0.0438(17) 0.0403(16) -0.0018(14) -0.0055(13) -0.0021(14)
C14 0.0378(17) 0.0522(19) 0.0468(18) 0.0076(15) 0.0013(13) 0.0020(15)
C15 0.0464(19) 0.054(2) 0.057(2) 0.0095(16) 0.0080(16) -0.0132(17)
C16 0.058(2) 0.053(2) 0.063(2) 0.0007(18) 0.0028(18) -0.0251(18)
C17 0.0427(18) 0.050(2) 0.058(2) -0.0085(15) -0.0043(15) -0.0164(16)
O21 0.0374(12) 0.0486(13) 0.0533(13) 0.0034(10) -0.0063(10) -0.0153(11)
O22 0.0369(11) 0.0412(11) 0.0454(12) -0.0001(9) -0.0024(9) -0.0090(10)
C21 0.0356(15) 0.0327(14) 0.0364(15) -0.0007(12) -0.0036(12) 0.0022(12)
C22 0.0421(16) 0.0293(14) 0.0271(13) -0.0046(12) -0.0013(11) 0.0014(11)
C23 0.0364(16) 0.0369(16) 0.0375(16) -0.0028(13) -0.0033(12) 0.0000(12)
C24 0.0352(16) 0.0459(17) 0.0421(17) 0.0023(13) 0.0032(13) 0.0030(14)
C25 0.0507(19) 0.0417(18) 0.0443(18) 0.0077(15) 0.0070(15) -0.0059(14)
C26 0.058(2) 0.0389(17) 0.0394(17) -0.0010(15) -0.0035(14) -0.0073(14)
C27 0.0409(17) 0.0408(16) 0.0407(16) -0.0033(14) -0.0103(13) -0.0043(14)

loop_
_atom_type_symbol
_atom_type_description
_atom_type_scat_dispersion_real
_atom_type_scat_dispersion_imag
_atom_type_scat_source
C C 0.0033 0.0016 'International Tables Vol C Tables 4.2.6.8 and 6.1.1.4'
H H 0.0000 0.0000 'International Tables Vol C Tables 4.2.6.8 and 6.1.1.4'
O O 0.0106 0.0060 'International Tables Vol C Tables 4.2.6.8 and 6.1.1.4'
Pd Pd -0.9988 1.0072 'International Tables Vol C Tables 4.2.6.8 and 6.1.1.4'

loop_
_geom_angle_atom_site_label_1
_geom_angle_atom_site_label_2
_geom_angle_atom_site_label_3
_geom_angle
_geom_angle_publ_flag
O11 Pd O12 81.83(9) yes
O21 Pd O22 81.86(9) yes
O11 Pd O21 178.31(9) yes
O12 Pd O21 99.28(9) yes
O11 Pd O22 97.04(9) yes
O12 Pd O22 178.83(8) yes
C12 O12 Pd 113.36(18) ?
C22 O22 Pd 113.81(18) ?
C21 O21 Pd 112.42(18) ?
C11 O11 Pd 112.84(19) ?
O22 C22 C23 117.4(3) ?
O22 C22 C21 116.0(3) ?
C23 C22 C21 126.6(3) ?
O11 C11 C17 118.2(3) ?
O11 C11 C12 116.0(3) ?
C17 C11 C12 125.8(3) ?
C24 C25 C26 127.7(3) ?
C24 C25 H25 116.1 ?
C26 C25 H25 116.1 ?
C16 C17 C11 130.8(3) ?
C16 C17 H17 114.6 ?
C11 C17 H17 114.6 ?
O12 C12 C13 117.9(3) ?
O12 C12 C11 115.9(3) ?
C13 C12 C11 126.3(3) ?
C21 C27 C26 130.7(3) ?
C21 C27 H27 114.7 ?
C26 C27 H27 114.7 ?
O21 C21 C27 118.2(3) ?
O21 C21 C22 115.8(3) ?
C27 C21 C22 126.0(3) ?
C24 C23 C22 130.6(3) ?
C24 C23 H23 114.7 ?
C22 C23 H23 114.7 ?
C25 C24 C23 129.2(3) ?
C25 C24 H24 115.4 ?
C23 C24 H24 115.4 ?
C25 C26 C27 129.3(3) ?
C25 C26 H26 115.3 ?
C27 C26 H26 115.3 ?
C15 C14 C13 129.5(3) ?
C15 C14 H14 115.2 ?
C13 C14 H14 115.2 ?
C14 C15 C16 127.3(3) ?
C14 C15 H15 116.4 ?
C16 C15 H15 116.4 ?
C17 C16 C15 129.6(3) ?
C17 C16 H16 115.2 ?
C15 C16 H16 115.2 ?
C14 C13 C12 130.7(3) ?
C14 C13 H13 114.7 ?
C12 C13 H13 114.7 ?

loop_
_geom_bond_atom_site_label_1
_geom_bond_atom_site_label_2
_geom_bond_distance
_geom_bond_publ_flag
Pd O11 1.990(2) yes
Pd O12 1.974(2) yes
Pd O21 2.002(2) yes
Pd O22 1.969(2) yes
O11 C11 1.299(4) yes
O12 C12 1.301(4) yes
O21 C21 1.309(4) yes
O22 C22 1.298(3) yes
C22 C23 1.397(4) ?
C22 C21 1.461(4) ?
C11 C17 1.400(4) ?
C11 C12 1.459(4) ?
C25 C24 1.381(5) ?
C25 C26 1.382(4) ?
C25 H25 0.9300 ?
C17 C16 1.373(5) ?
C17 H17 0.9300 ?
C12 C13 1.398(4) ?
C27 C21 1.390(4) ?
C27 C26 1.390(5) ?
C27 H27 0.9300 ?
C23 C24 1.383(4) ?
C23 H23 0.9300 ?
C24 H24 0.9300 ?
C26 H26 0.9300 ?
C14 C15 1.375(5) ?
C14 C13 1.379(4) ?
C14 H14 0.9300 ?
C15 C16 1.390(5) ?
C15 H15 0.9300 ?
C16 H16 0.9300 ?
C13 H13 0.9300 ?

loop_
_geom_hbond_atom_site_label_D
_geom_hbond_atom_site_label_H
_geom_hbond_atom_site_label_A
_geom_hbond_site_symmetry_A
_geom_hbond_distance_DH
_geom_hbond_distance_HA
_geom_hbond_distance_DA
_geom_hbond_angle_DHA
C23 H23 O12 1_655 0.93 2.47 3.342(4) 156
C13 H13 O22 1_455 0.93 2.48 3.378(4) 162

loop_
_geom_torsion_atom_site_label_1
_geom_torsion_atom_site_label_2
_geom_torsion_atom_site_label_3
_geom_torsion_atom_site_label_4
_geom_torsion
_geom_torsion_publ_flag
O11 Pd O12 C12 -2.8(2) ?
O21 Pd O12 C12 178.5(2) ?
O11 Pd O22 C22 -179.44(19) ?
O21 Pd O22 C22 -0.7(2) ?
O22 Pd O21 C21 -0.7(2) ?
O12 Pd O21 C21 179.6(2) ?
O22 Pd O11 C11 -176.9(2) ?
O12 Pd O11 C11 2.8(2) ?
Pd O22 C22 C23 -179.0(2) ?
Pd O22 C22 C21 1.9(3) ?
Pd O11 C11 C17 177.3(2) ?
Pd O11 C11 C12 -2.4(3) ?
O11 C11 C17 C16 178.9(4) ?
C12 C11 C17 C16 -1.4(6) ?
Pd O12 C12 C13 -177.0(2) ?
Pd O12 C12 C11 2.3(3) ?
O11 C11 C12 O12 0.1(4) yes
C17 C11 C12 O12 -179.6(3) ?
O11 C11 C12 C13 179.3(3) ?
C17 C11 C12 C13 -0.4(5) ?
Pd O21 C21 C27 -178.6(2) ?
Pd O21 C21 C22 1.8(3) ?
C26 C27 C21 O21 -177.9(3) ?
C26 C27 C21 C22 1.6(6) ?
O21 C21 C22 O22 -2.6(4) yes
C23 C22 C21 O21 178.4(3) ?
O22 C22 C21 C27 177.9(3) ?
C23 C22 C21 C27 -1.1(5) ?
O22 C22 C23 C24 -179.2(3) ?
C21 C22 C23 C24 -0.2(5) ?
C13 C14 C15 C16 -1.5(7) yes
C23 C24 C25 C26 0.5(6) yes
C22 C23 C24 C25 0.5(6) ?
C24 C25 C26 C27 -0.8(6) ?
C21 C27 C26 C25 -0.4(6) ?
C11 C17 C16 C15 0.4(7) ?
C14 C15 C16 C17 1.8(7) ?
C15 C14 C13 C12 -1.1(6) ?
O12 C12 C13 C14 -178.5(3) ?
C11 C12 C13 C14 2.3(5) ?
